data_1568281
loop_
_publ_author_name
'Hu, Yuan'
'Huang, Jin-Yu'
'Yan, Ru-Jie'
'Chen, Zhi-Chao'
'Ouyang, Qin'
'Du, Wei'
'Chen, Ying-Chun'

_publ_section_title
;
 Diastereodivergent <i>cis</i>- and <i>trans</i>-fused [4 + 2] annulations
 of cyclic 1,3-dienes and 1-azadienes <i>via</i> ligand-controlled
 palladium catalysis.
;
_journal_issue 7
_journal_name_full 'Chemical science'
_journal_page_first 1896
_journal_page_last 1901
_journal_paper_doi 10.1039/d2sc06813c
_journal_volume 14
_journal_year 2023
_chemical_absolute_configuration ad
_chemical_formula_moiety 'C32 H27 N O3 S'
_chemical_formula_sum 'C32 H27 N O3 S'
_chemical_formula_weight 505.60
_space_group_crystal_system orthorhombic
_space_group_IT_number 19
_space_group_name_Hall 'P 2ac 2ab'
_space_group_name_H-M_alt 'P 21 21 21'
_atom_sites_solution_hydrogens geom
_atom_sites_solution_primary dual
_audit_creation_date 2021-05-25
_audit_creation_method
;
Olex2 1.3
(compiled 2020.11.12 svn.r5f609507 for OlexSys, GUI svn.r6272)
;
_audit_update_record
;
2022-11-15 deposited with the CCDC.	2023-01-16 downloaded from the CCDC.
;
_cell_angle_alpha 90
_cell_angle_beta 90
_cell_angle_gamma 90
_cell_formula_units_Z 4
_cell_length_a 8.7448(3)
_cell_length_b 12.1996(5)
_cell_length_c 23.9382(10)
_cell_measurement_reflns_used 7490
_cell_measurement_temperature 301(2)
_cell_measurement_theta_max 24.759
_cell_measurement_theta_min 2.384
_cell_volume 2553.80(17)
_computing_cell_refinement 'SAINT V8.40B (?, 2016)'
_computing_data_reduction 'SAINT V8.40B (?, 2016)'
_computing_molecular_graphics 'Olex2 1.3 (Dolomanov et al., 2009)'
_computing_publication_material 'Olex2 1.3 (Dolomanov et al., 2009)'
_computing_structure_refinement 'SHELXL 2014/7 (Sheldrick, 2015)'
_computing_structure_solution 'SHELXT 2018/2 (Sheldrick, 2018)'
_diffrn_ambient_temperature 301.0
_diffrn_measured_fraction_theta_full 0.999
_diffrn_measured_fraction_theta_max 0.999
_diffrn_measurement_device_type 'Bruker APEX-II CCD'
_diffrn_measurement_method '\f and \w scans'
_diffrn_radiation_type MoK\a
_diffrn_radiation_wavelength 0.71073
_diffrn_reflns_av_R_equivalents 0.0960
_diffrn_reflns_av_unetI/netI 0.0518
_diffrn_reflns_Laue_measured_fraction_full 0.999
_diffrn_reflns_Laue_measured_fraction_max 0.999
_diffrn_reflns_limit_h_max 11
_diffrn_reflns_limit_h_min -11
_diffrn_reflns_limit_k_max 15
_diffrn_reflns_limit_k_min -15
_diffrn_reflns_limit_l_max 31
_diffrn_reflns_limit_l_min -31
_diffrn_reflns_number 38309
_diffrn_reflns_point_group_measured_fraction_full 1.000
_diffrn_reflns_point_group_measured_fraction_max 0.998
_diffrn_reflns_theta_full 25.242
_diffrn_reflns_theta_max 27.509
_diffrn_reflns_theta_min 2.384
_diffrn_source_current 1.4
_diffrn_source_power 0.07
_diffrn_source_voltage 50.0
_diffrn_standards_number 0
_exptl_absorpt_coefficient_mu 0.162
_exptl_absorpt_correction_T_max 0.7456
_exptl_absorpt_correction_T_min 0.6926
_exptl_absorpt_correction_type multi-scan
_exptl_absorpt_process_details
;
SADABS-2016/2 (Bruker,2016/2) was used for absorption correction.
wR2(int) was 0.1054 before and 0.0662 after correction.
The Ratio of minimum to maximum transmission is 0.9289.
The \l/2 correction factor is Not present.
;
_exptl_crystal_colour 'clear light colourless'
_exptl_crystal_colour_lustre clear
_exptl_crystal_colour_modifier light
_exptl_crystal_colour_primary colourless
_exptl_crystal_density_diffrn 1.315
_exptl_crystal_description needle
_exptl_crystal_F_000 1064
_exptl_crystal_size_max 0.36
_exptl_crystal_size_mid 0.15
_exptl_crystal_size_min 0.13
_refine_diff_density_max 0.128
_refine_diff_density_min -0.254
_refine_diff_density_rms 0.034
_refine_ls_abs_structure_details
;
 Flack x determined using 1365 quotients [(I+)-(I-)]/[(I+)+(I-)]
 (Parsons, Flack and Wagner, Acta Cryst. B69 (2013) 249-259).
;
_refine_ls_abs_structure_Flack -0.01(4)
_refine_ls_extinction_method none
_refine_ls_goodness_of_fit_ref 1.008
_refine_ls_hydrogen_treatment constr
_refine_ls_matrix_type full
_refine_ls_number_parameters 335
_refine_ls_number_reflns 5866
_refine_ls_number_restraints 0
_refine_ls_restrained_S_all 1.008
_refine_ls_R_factor_all 0.0727
_refine_ls_R_factor_gt 0.0389
_refine_ls_shift/su_max 0.001
_refine_ls_shift/su_mean 0.000
_refine_ls_structure_factor_coef Fsqd
_refine_ls_weighting_details 'w=1/[\s^2^(Fo^2^)+(0.0426P)^2^] where P=(Fo^2^+2Fc^2^)/3'
_refine_ls_weighting_scheme calc
_refine_ls_wR_factor_gt 0.0801
_refine_ls_wR_factor_ref 0.0915
_reflns_Friedel_coverage 0.765
_reflns_Friedel_fraction_full 1.000
_reflns_Friedel_fraction_max 0.997
_reflns_number_gt 4082
_reflns_number_total 5866
_reflns_threshold_expression 'I > 2\s(I)'
_cod_data_source_file d2sc06813c2.cif
_cod_data_source_block 5e
_cod_depositor_comments 'Adding full bibliography for 1568280--1568287.cif.'
_cod_database_code 1568281
_shelx_shelxl_version_number 2014/7
_shelx_space_group_comment
;
The symmetry employed for this shelxl refinement is uniquely defined
by the following loop, which should always be used as a source of
symmetry information in preference to the above space-group names.
They are only intended as comments.
;
_shelx_estimated_absorpt_t_max 0.979
_shelx_estimated_absorpt_t_min 0.944
_olex2_refinement_description
;
1. Fixed Uiso
 At 1.2 times of:
  All C(H) groups, All C(H,H) groups
 At 1.5 times of:
  All C(H,H,H) groups
2.a Ternary CH refined with riding coordinates:
 C7(H7), C8(H8), C9(H9)
2.b Secondary CH2 refined with riding coordinates:
 C17(H17A,H17B), C18(H18A,H18B)
2.c Aromatic/amide H refined with riding coordinates:
 C1(H1), C32(H32), C3(H3), C5(H5), C11(H11), C12(H12), C15(H15), C16(H16),
 C22(H22), C23(H23), C24(H24), C25(H25), C26(H26), C28(H28), C29(H29), C30(H30),
  C31(H31)
2.d Idealised Me refined as rotating group:
 C14(H14A,H14B,H14C)
;
_olex2_submission_special_instructions 'No special instructions were received'

loop_
_space_group_symop_operation_xyz
'x, y, z'
'x+1/2, -y+1/2, -z'
'-x, y+1/2, -z+1/2'
'-x+1/2, -y, z+1/2'

loop_
_atom_site_label
_atom_site_type_symbol
_atom_site_fract_x
_atom_site_fract_y
_atom_site_fract_z
_atom_site_U_iso_or_equiv
_atom_site_adp_type
_atom_site_occupancy
_atom_site_site_symmetry_order
_atom_site_calc_flag
_atom_site_refinement_flags_posn
_atom_site_refinement_flags_adp
_atom_site_refinement_flags_occupancy
_atom_site_disorder_assembly
_atom_site_disorder_group
S1 S 0.38177(8) 0.77983(6) 0.35430(3) 0.0491(2) Uani 1 1 d . . . . .
O1 O 0.4967(3) 0.86200(15) 0.35824(10) 0.0687(6) Uani 1 1 d . . . . .
O2 O 0.2287(2) 0.81021(17) 0.34032(9) 0.0643(6) Uani 1 1 d . . . . .
O3 O 0.2320(2) 0.44986(15) 0.26178(7) 0.0471(5) Uani 1 1 d . . . . .
N1 N 0.4352(2) 0.69163(17) 0.30536(9) 0.0412(5) Uani 1 1 d . . . . .
C2 C 0.1836(3) 0.6333(2) 0.25437(10) 0.0419(6) Uani 1 1 d . . . . .
C1 C 0.2326(5) 0.0828(3) 0.48852(15) 0.0822(12) Uani 1 1 d . . . . .
H1 H 0.2113 0.0230 0.5113 0.099 Uiso 1 1 calc R U . . .
C32 C 0.1536(5) 0.1789(4) 0.49593(17) 0.0947(14) Uani 1 1 d . . . . .
H32 H 0.0804 0.1836 0.5240 0.114 Uiso 1 1 calc R U . . .
C3 C 0.1811(4) 0.2677(3) 0.46272(15) 0.0794(11) Uani 1 1 d . . . . .
H3 H 0.1246 0.3316 0.4676 0.095 Uiso 1 1 calc R U . . .
C4 C 0.2953(3) 0.2627(2) 0.42092(11) 0.0485(7) Uani 1 1 d . . . . .
C5 C 0.3302(3) 0.3537(2) 0.38636(11) 0.0452(6) Uani 1 1 d . . . . .
H5 H 0.2766 0.4188 0.3912 0.054 Uiso 1 1 calc R U . . .
C6 C 0.4411(3) 0.3479(2) 0.34599(10) 0.0383(6) Uani 1 1 d . . . . .
C7 C 0.4807(3) 0.4452(2) 0.30954(10) 0.0395(6) Uani 1 1 d . . . . .
H7 H 0.5346 0.4170 0.2767 0.047 Uiso 1 1 calc R U . . .
C8 C 0.5881(3) 0.5289(2) 0.33830(11) 0.0399(6) Uani 1 1 d . . . . .
H8 H 0.5493 0.5434 0.3760 0.048 Uiso 1 1 calc R U . . .
C9 C 0.5898(3) 0.6371(2) 0.30565(11) 0.0423(6) Uani 1 1 d . . . . .
H9 H 0.6099 0.6168 0.2667 0.051 Uiso 1 1 calc R U . . .
C10 C 0.3734(3) 0.7096(2) 0.41840(11) 0.0440(6) Uani 1 1 d . . . . .
C11 C 0.4937(3) 0.7142(3) 0.45563(12) 0.0578(8) Uani 1 1 d . . . . .
H11 H 0.5803 0.7555 0.4477 0.069 Uiso 1 1 calc R U . . .
C12 C 0.4823(4) 0.6558(3) 0.50485(14) 0.0697(10) Uani 1 1 d . . . . .
H12 H 0.5622 0.6598 0.5304 0.084 Uiso 1 1 calc R U . . .
C13 C 0.3580(4) 0.5923(3) 0.51748(13) 0.0644(9) Uani 1 1 d . . . . .
C14 C 0.3514(6) 0.5271(4) 0.57115(15) 0.1071(16) Uani 1 1 d . . . . .
H14A H 0.2864 0.5639 0.5974 0.161 Uiso 1 1 calc R U . . .
H14B H 0.4525 0.5206 0.5865 0.161 Uiso 1 1 calc R U . . .
H14C H 0.3112 0.4554 0.5636 0.161 Uiso 1 1 calc R U . . .
C15 C 0.7185(3) 0.7104(3) 0.32226(12) 0.0534(7) Uani 1 1 d . . . . .
H15 H 0.7148 0.7836 0.3114 0.064 Uiso 1 1 calc R U . . .
C16 C 0.8373(3) 0.6767(3) 0.35154(14) 0.0610(8) Uani 1 1 d . . . . .
H16 H 0.9137 0.7274 0.3595 0.073 Uiso 1 1 calc R U . . .
C17 C 0.8568(4) 0.5637(3) 0.37240(15) 0.0688(9) Uani 1 1 d . . . . .
H17A H 0.8366 0.5620 0.4122 0.083 Uiso 1 1 calc R U . . .
H17B H 0.9617 0.5406 0.3665 0.083 Uiso 1 1 calc R U . . .
C18 C 0.7501(3) 0.4846(2) 0.34302(13) 0.0563(8) Uani 1 1 d . . . . .
H18A H 0.7481 0.4159 0.3634 0.068 Uiso 1 1 calc R U . . .
H18B H 0.7893 0.4697 0.3059 0.068 Uiso 1 1 calc R U . . .
C19 C 0.3454(3) 0.5065(2) 0.28917(10) 0.0394(6) Uani 1 1 d . . . . .
C20 C 0.3221(3) 0.6155(2) 0.28643(10) 0.0373(6) Uani 1 1 d . . . . .
C21 C 0.1332(3) 0.5283(2) 0.24096(11) 0.0442(6) Uani 1 1 d . . . . .
C22 C 0.0058(3) 0.5059(3) 0.20942(11) 0.0550(8) Uani 1 1 d . . . . .
H22 H -0.0249 0.4345 0.2017 0.066 Uiso 1 1 calc R U . . .
C23 C -0.0738(4) 0.5954(3) 0.18987(13) 0.0676(10) Uani 1 1 d . . . . .
H23 H -0.1606 0.5845 0.1681 0.081 Uiso 1 1 calc R U . . .
C24 C -0.0271(3) 0.7016(3) 0.20192(13) 0.0620(9) Uani 1 1 d . . . . .
H24 H -0.0836 0.7603 0.1882 0.074 Uiso 1 1 calc R U . . .
C25 C 0.1007(3) 0.7220(3) 0.23362(11) 0.0523(7) Uani 1 1 d . . . . .
H25 H 0.1312 0.7936 0.2411 0.063 Uiso 1 1 calc R U . . .
C26 C 0.3415(4) 0.0739(3) 0.44836(13) 0.0634(9) Uani 1 1 d . . . . .
H26 H 0.3930 0.0078 0.4436 0.076 Uiso 1 1 calc R U . . .
C27 C 0.3771(3) 0.1640(2) 0.41368(11) 0.0452(6) Uani 1 1 d . . . . .
C28 C 0.4882(3) 0.1593(2) 0.37154(12) 0.0528(7) Uani 1 1 d . . . . .
H28 H 0.5415 0.0944 0.3656 0.063 Uiso 1 1 calc R U . . .
C29 C 0.5193(3) 0.2481(2) 0.33921(11) 0.0478(7) Uani 1 1 d . . . . .
H29 H 0.5943 0.2427 0.3118 0.057 Uiso 1 1 calc R U . . .
C30 C 0.2458(3) 0.6472(3) 0.43035(12) 0.0531(7) Uani 1 1 d . . . . .
H30 H 0.1646 0.6442 0.4053 0.064 Uiso 1 1 calc R U . . .
C31 C 0.2402(4) 0.5895(3) 0.47966(14) 0.0635(9) Uani 1 1 d . . . . .
H31 H 0.1542 0.5475 0.4876 0.076 Uiso 1 1 calc R U . . .

loop_
_atom_site_aniso_label
_atom_site_aniso_U_11
_atom_site_aniso_U_22
_atom_site_aniso_U_33
_atom_site_aniso_U_23
_atom_site_aniso_U_13
_atom_site_aniso_U_12
S1 0.0563(4) 0.0348(3) 0.0562(4) -0.0052(3) -0.0074(3) 0.0025(3)
O1 0.0835(16) 0.0374(11) 0.0851(15) -0.0083(11) -0.0020(13) -0.0161(11)
O2 0.0648(13) 0.0572(13) 0.0707(14) -0.0067(10) -0.0156(11) 0.0220(11)
O3 0.0532(11) 0.0411(10) 0.0471(10) -0.0008(9) -0.0102(9) -0.0066(10)
N1 0.0428(12) 0.0347(12) 0.0460(12) 0.0017(9) -0.0021(10) -0.0016(10)
C2 0.0429(14) 0.0460(16) 0.0368(14) 0.0047(12) 0.0006(11) -0.0007(13)
C1 0.108(3) 0.068(3) 0.070(2) 0.019(2) 0.008(2) -0.023(3)
C32 0.111(3) 0.084(3) 0.089(3) 0.014(2) 0.044(2) -0.013(3)
C3 0.090(2) 0.065(2) 0.083(2) 0.0036(19) 0.038(2) -0.007(2)
C4 0.0538(16) 0.0457(17) 0.0460(16) 0.0009(13) 0.0012(13) -0.0059(14)
C5 0.0499(16) 0.0357(15) 0.0500(15) -0.0023(12) 0.0053(13) 0.0052(13)
C6 0.0406(13) 0.0342(13) 0.0403(14) -0.0032(11) -0.0033(11) -0.0011(11)
C7 0.0438(14) 0.0356(14) 0.0391(14) -0.0012(11) 0.0017(12) -0.0003(12)
C8 0.0382(14) 0.0390(14) 0.0424(14) -0.0004(11) 0.0019(11) -0.0024(12)
C9 0.0413(15) 0.0418(15) 0.0437(14) 0.0030(12) 0.0029(12) -0.0025(13)
C10 0.0424(14) 0.0412(15) 0.0482(15) -0.0133(12) -0.0034(12) 0.0049(14)
C11 0.0516(16) 0.0644(19) 0.0575(18) -0.0131(17) -0.0124(15) -0.0036(17)
C12 0.075(2) 0.079(2) 0.055(2) -0.0109(18) -0.0193(17) 0.014(2)
C13 0.081(2) 0.061(2) 0.0519(18) -0.0048(15) 0.0085(18) 0.0127(19)
C14 0.154(4) 0.107(3) 0.061(2) 0.018(2) 0.010(3) 0.022(3)
C15 0.0504(17) 0.0443(17) 0.0656(19) 0.0059(15) 0.0021(14) -0.0131(15)
C16 0.0450(16) 0.060(2) 0.078(2) 0.0015(17) -0.0058(16) -0.0142(15)
C17 0.0495(18) 0.067(2) 0.090(2) 0.0113(19) -0.0179(16) -0.0077(17)
C18 0.0436(15) 0.0534(18) 0.072(2) 0.0047(15) -0.0044(15) 0.0037(14)
C19 0.0434(15) 0.0370(15) 0.0377(14) 0.0009(11) -0.0053(11) -0.0060(12)
C20 0.0386(13) 0.0357(15) 0.0377(14) 0.0007(11) -0.0019(11) -0.0016(11)
C21 0.0438(15) 0.0498(16) 0.0390(14) 0.0023(12) -0.0015(12) -0.0023(14)
C22 0.0505(16) 0.068(2) 0.0463(16) -0.0026(15) -0.0094(14) -0.0116(16)
C23 0.0507(18) 0.103(3) 0.0492(18) -0.0003(18) -0.0114(15) 0.004(2)
C24 0.0526(18) 0.077(2) 0.0567(19) 0.0054(17) -0.0105(15) 0.0176(18)
C25 0.0554(17) 0.0523(17) 0.0491(16) 0.0060(14) -0.0016(14) 0.0091(16)
C26 0.082(2) 0.0467(19) 0.062(2) 0.0111(15) -0.0139(18) -0.0073(17)
C27 0.0530(16) 0.0390(15) 0.0436(15) 0.0000(12) -0.0099(13) -0.0031(14)
C28 0.0616(18) 0.0370(16) 0.0597(18) -0.0010(13) -0.0020(15) 0.0115(14)
C29 0.0529(16) 0.0408(16) 0.0498(16) -0.0028(12) 0.0068(13) 0.0095(13)
C30 0.0483(16) 0.0552(18) 0.0557(17) -0.0090(15) -0.0023(14) 0.0008(16)
C31 0.066(2) 0.060(2) 0.065(2) -0.0038(17) 0.0116(18) -0.0036(18)

loop_
_atom_type_symbol
_atom_type_description
_atom_type_scat_dispersion_real
_atom_type_scat_dispersion_imag
_atom_type_scat_source
C C 0.0033 0.0016 'International Tables Vol C Tables 4.2.6.8 and 6.1.1.4'
H H 0.0000 0.0000 'International Tables Vol C Tables 4.2.6.8 and 6.1.1.4'
N N 0.0061 0.0033 'International Tables Vol C Tables 4.2.6.8 and 6.1.1.4'
O O 0.0106 0.0060 'International Tables Vol C Tables 4.2.6.8 and 6.1.1.4'
S S 0.1246 0.1234 'International Tables Vol C Tables 4.2.6.8 and 6.1.1.4'

loop_
_geom_angle_atom_site_label_1
_geom_angle_atom_site_label_2
_geom_angle_atom_site_label_3
_geom_angle
_geom_angle_site_symmetry_1
_geom_angle_site_symmetry_3
_geom_angle_publ_flag
O1 S1 O2 119.64(13) . . ?
O1 S1 N1 107.75(12) . . ?
O1 S1 C10 108.35(13) . . ?
O2 S1 N1 105.49(12) . . ?
O2 S1 C10 106.95(13) . . ?
N1 S1 C10 108.20(12) . . ?
C19 O3 C21 105.92(19) . . ?
C9 N1 S1 122.44(17) . . ?
C20 N1 S1 116.77(17) . . ?
C20 N1 C9 109.55(19) . . ?
C21 C2 C20 104.4(2) . . ?
C21 C2 C25 117.9(2) . . ?
C25 C2 C20 137.7(3) . . ?
C32 C1 H1 119.6 . . ?
C26 C1 H1 119.6 . . ?
C26 C1 C32 120.9(3) . . ?
C1 C32 H32 119.5 . . ?
C3 C32 C1 120.9(4) . . ?
C3 C32 H32 119.5 . . ?
C32 C3 H3 119.9 . . ?
C32 C3 C4 120.1(4) . . ?
C4 C3 H3 119.9 . . ?
C3 C4 C5 122.1(3) . . ?
C27 C4 C3 118.8(3) . . ?
C27 C4 C5 119.2(2) . . ?
C4 C5 H5 119.2 . . ?
C6 C5 C4 121.6(2) . . ?
C6 C5 H5 119.2 . . ?
C5 C6 C7 121.8(2) . . ?
C5 C6 C29 118.0(2) . . ?
C29 C6 C7 120.1(2) . . ?
C6 C7 H7 107.3 . . ?
C6 C7 C8 113.6(2) . . ?
C8 C7 H7 107.3 . . ?
C19 C7 C6 113.8(2) . . ?
C19 C7 H7 107.3 . . ?
C19 C7 C8 107.3(2) . . ?
C7 C8 H8 108.5 . . ?
C9 C8 C7 110.3(2) . . ?
C9 C8 H8 108.5 . . ?
C18 C8 C7 111.3(2) . . ?
C18 C8 H8 108.5 . . ?
C18 C8 C9 109.6(2) . . ?
N1 C9 C8 111.9(2) . . ?
N1 C9 H9 105.6 . . ?
C8 C9 H9 105.6 . . ?
C15 C9 N1 114.4(2) . . ?
C15 C9 C8 112.8(2) . . ?
C15 C9 H9 105.6 . . ?
C11 C10 S1 120.8(2) . . ?
C11 C10 C30 120.3(3) . . ?
C30 C10 S1 118.9(2) . . ?
C10 C11 H11 120.8 . . ?
C10 C11 C12 118.4(3) . . ?
C12 C11 H11 120.8 . . ?
C11 C12 H12 118.7 . . ?
C13 C12 C11 122.5(3) . . ?
C13 C12 H12 118.7 . . ?
C12 C13 C14 121.0(4) . . ?
C12 C13 C31 117.7(3) . . ?
C31 C13 C14 121.3(4) . . ?
C13 C14 H14A 109.5 . . ?
C13 C14 H14B 109.5 . . ?
C13 C14 H14C 109.5 . . ?
H14A C14 H14B 109.5 . . ?
H14A C14 H14C 109.5 . . ?
H14B C14 H14C 109.5 . . ?
C9 C15 H15 118.3 . . ?
C16 C15 C9 123.3(3) . . ?
C16 C15 H15 118.3 . . ?
C15 C16 H16 117.9 . . ?
C15 C16 C17 124.2(3) . . ?
C17 C16 H16 117.9 . . ?
C16 C17 H17A 109.3 . . ?
C16 C17 H17B 109.3 . . ?
C16 C17 C18 111.5(3) . . ?
H17A C17 H17B 108.0 . . ?
C18 C17 H17A 109.3 . . ?
C18 C17 H17B 109.3 . . ?
C8 C18 H18A 109.1 . . ?
C8 C18 H18B 109.1 . . ?
C17 C18 C8 112.5(2) . . ?
C17 C18 H18A 109.1 . . ?
C17 C18 H18B 109.1 . . ?
H18A C18 H18B 107.8 . . ?
O3 C19 C7 118.6(2) . . ?
C20 C19 O3 111.3(2) . . ?
C20 C19 C7 129.4(2) . . ?
N1 C20 C2 130.4(2) . . ?
C19 C20 N1 121.4(2) . . ?
C19 C20 C2 107.5(2) . . ?
O3 C21 C2 110.9(2) . . ?
C22 C21 O3 124.5(3) . . ?
C22 C21 C2 124.6(3) . . ?
C21 C22 H22 122.0 . . ?
C21 C22 C23 116.0(3) . . ?
C23 C22 H22 122.0 . . ?
C22 C23 H23 119.3 . . ?
C22 C23 C24 121.4(3) . . ?
C24 C23 H23 119.3 . . ?
C23 C24 H24 119.2 . . ?
C25 C24 C23 121.6(3) . . ?
C25 C24 H24 119.2 . . ?
C2 C25 H25 120.7 . . ?
C24 C25 C2 118.6(3) . . ?
C24 C25 H25 120.7 . . ?
C1 C26 H26 119.7 . . ?
C1 C26 C27 120.5(3) . . ?
C27 C26 H26 119.7 . . ?
C4 C27 C26 118.7(3) . . ?
C28 C27 C4 118.4(2) . . ?
C28 C27 C26 122.9(3) . . ?
C27 C28 H28 119.5 . . ?
C29 C28 C27 121.0(3) . . ?
C29 C28 H28 119.5 . . ?
C6 C29 H29 119.1 . . ?
C28 C29 C6 121.8(3) . . ?
C28 C29 H29 119.1 . . ?
C10 C30 H30 120.4 . . ?
C31 C30 C10 119.3(3) . . ?
C31 C30 H30 120.4 . . ?
C13 C31 C30 121.8(3) . . ?
C13 C31 H31 119.1 . . ?
C30 C31 H31 119.1 . . ?

loop_
_geom_bond_atom_site_label_1
_geom_bond_atom_site_label_2
_geom_bond_distance
_geom_bond_site_symmetry_2
_geom_bond_publ_flag
S1 O1 1.423(2) . ?
S1 O2 1.429(2) . ?
S1 N1 1.658(2) . ?
S1 C10 1.759(3) . ?
O3 C19 1.375(3) . ?
O3 C21 1.382(3) . ?
N1 C9 1.506(3) . ?
N1 C20 1.431(3) . ?
C2 C20 1.450(4) . ?
C2 C21 1.391(4) . ?
C2 C25 1.395(4) . ?
C1 H1 0.9300 . ?
C1 C32 1.372(5) . ?
C1 C26 1.357(5) . ?
C32 H32 0.9300 . ?
C32 C3 1.365(5) . ?
C3 H3 0.9300 . ?
C3 C4 1.415(4) . ?
C4 C5 1.417(4) . ?
C4 C27 1.411(4) . ?
C5 H5 0.9300 . ?
C5 C6 1.371(3) . ?
C6 C7 1.514(3) . ?
C6 C29 1.406(3) . ?
C7 H7 0.9800 . ?
C7 C8 1.549(4) . ?
C7 C19 1.482(4) . ?
C8 H8 0.9800 . ?
C8 C9 1.534(3) . ?
C8 C18 1.521(4) . ?
C9 H9 0.9800 . ?
C9 C15 1.492(4) . ?
C10 C11 1.380(4) . ?
C10 C30 1.380(4) . ?
C11 H11 0.9300 . ?
C11 C12 1.380(4) . ?
C12 H12 0.9300 . ?
C12 C13 1.369(5) . ?
C13 C14 1.512(5) . ?
C13 C31 1.372(5) . ?
C14 H14A 0.9600 . ?
C14 H14B 0.9600 . ?
C14 H14C 0.9600 . ?
C15 H15 0.9300 . ?
C15 C16 1.319(4) . ?
C16 H16 0.9300 . ?
C16 C17 1.476(4) . ?
C17 H17A 0.9700 . ?
C17 H17B 0.9700 . ?
C17 C18 1.515(4) . ?
C18 H18A 0.9700 . ?
C18 H18B 0.9700 . ?
C19 C20 1.346(3) . ?
C21 C22 1.374(4) . ?
C22 H22 0.9300 . ?
C22 C23 1.377(4) . ?
C23 H23 0.9300 . ?
C23 C24 1.389(5) . ?
C24 H24 0.9300 . ?
C24 C25 1.373(4) . ?
C25 H25 0.9300 . ?
C26 H26 0.9300 . ?
C26 C27 1.413(4) . ?
C27 C28 1.402(4) . ?
C28 H28 0.9300 . ?
C28 C29 1.359(4) . ?
C29 H29 0.9300 . ?
C30 H30 0.9300 . ?
C30 C31 1.375(4) . ?
C31 H31 0.9300 . ?

loop_
_geom_torsion_atom_site_label_1
_geom_torsion_atom_site_label_2
_geom_torsion_atom_site_label_3
_geom_torsion_atom_site_label_4
_geom_torsion
_geom_torsion_site_symmetry_1
_geom_torsion_site_symmetry_2
_geom_torsion_site_symmetry_3
_geom_torsion_site_symmetry_4
_geom_torsion_publ_flag
S1 N1 C9 C8 89.6(2) . . . . ?
S1 N1 C9 C15 -40.3(3) . . . . ?
S1 N1 C20 C2 68.4(3) . . . . ?
S1 N1 C20 C19 -122.9(2) . . . . ?
S1 C10 C11 C12 -178.8(2) . . . . ?
S1 C10 C30 C31 178.1(2) . . . . ?
O1 S1 N1 C9 52.8(2) . . . . ?
O1 S1 N1 C20 -167.35(18) . . . . ?
O1 S1 C10 C11 -19.0(3) . . . . ?
O1 S1 C10 C30 162.8(2) . . . . ?
O2 S1 N1 C9 -178.37(19) . . . . ?
O2 S1 N1 C20 -38.5(2) . . . . ?
O2 S1 C10 C11 -149.2(2) . . . . ?
O2 S1 C10 C30 32.5(3) . . . . ?
O3 C19 C20 N1 -171.6(2) . . . . ?
O3 C19 C20 C2 -0.6(3) . . . . ?
O3 C21 C22 C23 -176.5(3) . . . . ?
N1 S1 C10 C11 97.6(2) . . . . ?
N1 S1 C10 C30 -80.7(2) . . . . ?
N1 C9 C15 C16 144.5(3) . . . . ?
C2 C21 C22 C23 0.8(4) . . . . ?
C1 C32 C3 C4 -1.8(7) . . . . ?
C1 C26 C27 C4 -1.2(4) . . . . ?
C1 C26 C27 C28 -179.9(3) . . . . ?
C32 C1 C26 C27 0.8(6) . . . . ?
C32 C3 C4 C5 -178.5(4) . . . . ?
C32 C3 C4 C27 1.3(5) . . . . ?
C3 C4 C5 C6 180.0(3) . . . . ?
C3 C4 C27 C26 0.2(4) . . . . ?
C3 C4 C27 C28 178.9(3) . . . . ?
C4 C5 C6 C7 -179.0(2) . . . . ?
C4 C5 C6 C29 0.7(4) . . . . ?
C4 C27 C28 C29 1.5(4) . . . . ?
C5 C4 C27 C26 180.0(3) . . . . ?
C5 C4 C27 C28 -1.3(4) . . . . ?
C5 C6 C7 C8 80.5(3) . . . . ?
C5 C6 C7 C19 -42.7(3) . . . . ?
C5 C6 C29 C28 -0.5(4) . . . . ?
C6 C7 C8 C9 -165.5(2) . . . . ?
C6 C7 C8 C18 72.7(3) . . . . ?
C6 C7 C19 O3 -53.5(3) . . . . ?
C6 C7 C19 C20 136.4(3) . . . . ?
C7 C6 C29 C28 179.2(3) . . . . ?
C7 C8 C9 N1 63.8(3) . . . . ?
C7 C8 C9 C15 -165.5(2) . . . . ?
C7 C8 C18 C17 -178.5(2) . . . . ?
C7 C19 C20 N1 -0.9(4) . . . . ?
C7 C19 C20 C2 170.1(2) . . . . ?
C8 C7 C19 O3 180.0(2) . . . . ?
C8 C7 C19 C20 9.9(4) . . . . ?
C8 C9 C15 C16 15.0(4) . . . . ?
C9 N1 C20 C2 -146.8(3) . . . . ?
C9 N1 C20 C19 21.8(3) . . . . ?
C9 C8 C18 C17 59.3(3) . . . . ?
C9 C15 C16 C17 -1.2(5) . . . . ?
C10 S1 N1 C9 -64.2(2) . . . . ?
C10 S1 N1 C20 75.7(2) . . . . ?
C10 C11 C12 C13 1.3(5) . . . . ?
C10 C30 C31 C13 0.0(5) . . . . ?
C11 C10 C30 C31 -0.1(4) . . . . ?
C11 C12 C13 C14 178.3(3) . . . . ?
C11 C12 C13 C31 -1.3(5) . . . . ?
C12 C13 C31 C30 0.7(5) . . . . ?
C14 C13 C31 C30 -179.0(3) . . . . ?
C15 C16 C17 C18 16.2(5) . . . . ?
C16 C17 C18 C8 -45.3(4) . . . . ?
C18 C8 C9 N1 -173.3(2) . . . . ?
C18 C8 C9 C15 -42.6(3) . . . . ?
C19 O3 C21 C2 0.6(3) . . . . ?
C19 O3 C21 C22 178.2(2) . . . . ?
C19 C7 C8 C9 -38.8(3) . . . . ?
C19 C7 C8 C18 -160.7(2) . . . . ?
C20 N1 C9 C8 -52.7(3) . . . . ?
C20 N1 C9 C15 177.3(2) . . . . ?
C20 C2 C21 O3 -0.9(3) . . . . ?
C20 C2 C21 C22 -178.5(2) . . . . ?
C20 C2 C25 C24 177.2(3) . . . . ?
C21 O3 C19 C7 -171.7(2) . . . . ?
C21 O3 C19 C20 0.0(3) . . . . ?
C21 C2 C20 N1 170.8(3) . . . . ?
C21 C2 C20 C19 0.9(3) . . . . ?
C21 C2 C25 C24 0.9(4) . . . . ?
C21 C22 C23 C24 -0.3(5) . . . . ?
C22 C23 C24 C25 0.3(5) . . . . ?
C23 C24 C25 C2 -0.6(4) . . . . ?
C25 C2 C20 N1 -5.8(5) . . . . ?
C25 C2 C20 C19 -175.7(3) . . . . ?
C25 C2 C21 O3 176.5(2) . . . . ?
C25 C2 C21 C22 -1.1(4) . . . . ?
C26 C1 C32 C3 0.8(7) . . . . ?
C26 C27 C28 C29 -179.8(3) . . . . ?
C27 C4 C5 C6 0.2(4) . . . . ?
C27 C28 C29 C6 -0.6(4) . . . . ?
C29 C6 C7 C8 -99.2(3) . . . . ?
C29 C6 C7 C19 137.6(2) . . . . ?
C30 C10 C11 C12 -0.5(4) . . . . ?
